data_7710459
loop_
_publ_author_name
'Shao, Dong'
'Moorthy, Shruti'
'Zhou, Yue'
'Wu, Si-Tong'
'Zhu, Jing-Yan'
'Yang, Jiong'
'Wu, Dong-Qing'
'Tian, Zhengfang'
'Singh, Saurabh Kumar'

_publ_section_title
;
 Field-induced slow magnetic relaxation behaviours in binuclear cobalt(II)
 metallocycles and exchange-coupled clusters.
;
_journal_issue 24
_journal_name_full 'Dalton transactions (Cambridge, England : 2003)'
_journal_page_first 9357
_journal_page_last 9368
_journal_paper_doi 10.1039/d2dt01620f
_journal_volume 51
_journal_year 2022
_chemical_formula_moiety 'C44 H48 Co2 N12 O8 S4, 3(C3 H7 N1 O1)'
_chemical_formula_sum 'C53 H69 Co2 N15 O11 S4'
_chemical_formula_weight 1338.33
_space_group_crystal_system monoclinic
_space_group_IT_number 15
_space_group_name_Hall '-C 2yc'
_space_group_name_H-M_alt 'C 1 2/c 1'
_atom_sites_solution_hydrogens geom
_atom_sites_solution_primary iterative
_audit_creation_date 2021-12-06
_audit_creation_method
;
Olex2 1.5
(compiled 2021.10.07 svn.r9718050b for OlexSys, GUI svn.r6410)
;
_audit_update_record
;
2021-12-06 deposited with the CCDC.	2022-05-26 downloaded from the CCDC.
;
_cell_angle_alpha 90
_cell_angle_beta 125.5390(10)
_cell_angle_gamma 90
_cell_formula_units_Z 4
_cell_length_a 32.7630(16)
_cell_length_b 9.1196(5)
_cell_length_c 26.128(2)
_cell_measurement_reflns_used 9991
_cell_measurement_temperature 296.15
_cell_measurement_theta_max 27.88
_cell_measurement_theta_min 2.71
_cell_volume 6352.4(7)
_computing_cell_refinement 'SAINT v8.37A (Bruker, 2015)'
_computing_data_reduction 'SAINT v8.37A (Bruker, 2015)'
_computing_molecular_graphics 'Olex2 1.5 (Dolomanov et al., 2009)'
_computing_publication_material 'Olex2 1.5 (Dolomanov et al., 2009)'
_computing_structure_refinement 'SHELXL 2014/7 (Sheldrick, 2015)'
_computing_structure_solution 'olex2.solve 1.5 (Bourhis et al., 2015)'
_diffrn_ambient_temperature 296.15
_diffrn_measured_fraction_theta_full 0.993
_diffrn_measured_fraction_theta_max 0.992
_diffrn_measurement_device_type 'Bruker APEX-II CCD'
_diffrn_measurement_method '\f and \w scans'
_diffrn_radiation_type MoK\a
_diffrn_radiation_wavelength 0.71073
_diffrn_reflns_av_R_equivalents 0.0561
_diffrn_reflns_av_unetI/netI 0.0492
_diffrn_reflns_Laue_measured_fraction_full 0.993
_diffrn_reflns_Laue_measured_fraction_max 0.992
_diffrn_reflns_limit_h_max 42
_diffrn_reflns_limit_h_min -40
_diffrn_reflns_limit_k_max 11
_diffrn_reflns_limit_k_min -11
_diffrn_reflns_limit_l_max 32
_diffrn_reflns_limit_l_min -34
_diffrn_reflns_number 29206
_diffrn_reflns_point_group_measured_fraction_full 0.993
_diffrn_reflns_point_group_measured_fraction_max 0.992
_diffrn_reflns_theta_full 25.242
_diffrn_reflns_theta_max 27.898
_diffrn_reflns_theta_min 2.374
_diffrn_source_current 40.0
_diffrn_source_power 2.0
_diffrn_source_voltage 50.0
_diffrn_standards_number 0
_exptl_absorpt_coefficient_mu 0.721
_exptl_absorpt_correction_T_max 0.7456
_exptl_absorpt_correction_T_min 0.5079
_exptl_absorpt_correction_type none
_exptl_absorpt_process_details
;
SADABS-2016/2 (Bruker,2016/2) was used for absorption correction.
wR2(int) was 0.1428 before and 0.0755 after correction.
The Ratio of minimum to maximum transmission is 0.6812.
The \l/2 correction factor is Not present.
;
_exptl_crystal_density_diffrn 1.399
_exptl_crystal_description block
_exptl_crystal_F_000 2792
_exptl_crystal_size_max 0.26
_exptl_crystal_size_mid 0.16
_exptl_crystal_size_min 0.07
_refine_diff_density_max 0.516
_refine_diff_density_min -0.558
_refine_diff_density_rms 0.060
_refine_ls_extinction_method none
_refine_ls_goodness_of_fit_ref 1.028
_refine_ls_hydrogen_treatment constr
_refine_ls_matrix_type full
_refine_ls_number_parameters 402
_refine_ls_number_reflns 7525
_refine_ls_number_restraints 71
_refine_ls_restrained_S_all 1.040
_refine_ls_R_factor_all 0.0431
_refine_ls_R_factor_gt 0.0376
_refine_ls_shift/su_max 0.002
_refine_ls_shift/su_mean 0.000
_refine_ls_structure_factor_coef Fsqd
_refine_ls_weighting_details 'w=1/[\s^2^(Fo^2^)+(0.0416P)^2^+7.8109P] where P=(Fo^2^+2Fc^2^)/3'
_refine_ls_weighting_scheme calc
_refine_ls_wR_factor_gt 0.0982
_refine_ls_wR_factor_ref 0.1024
_reflns_Friedel_coverage 0.000
_reflns_number_gt 6654
_reflns_number_total 7525
_reflns_threshold_expression 'I > 2\s(I)'
_cod_data_source_file d2dt01620f2.cif
_cod_data_source_block 2
_cod_depositor_comments 'Adding full bibliography for 7710458--7710459.cif.'
_cod_original_cell_volume 6352.6(7)
_cod_database_code 7710459
_shelx_shelxl_version_number 2014/7
_shelx_space_group_comment
;
The symmetry employed for this shelxl refinement is uniquely defined
by the following loop, which should always be used as a source of
symmetry information in preference to the above space-group names.
They are only intended as comments.
;
_olex2_refinement_description
;
1. Fixed Uiso
 At 1.2 times of:
  All C(H) groups, All C(H,H) groups
 At 1.5 times of:
  All C(H,H,H) groups
2. Restrained distances
 C25-O5
 1.22 with sigma of 0.02
 C25-N7
 1.36 with sigma of 0.02
 N7-C13
 1.45 with sigma of 0.02
 N7-C27
 1.46 with sigma of 0.02
 C25-C13
 2.46 with sigma of 0.04
 C25-C27
 2.45 with sigma of 0.04
 N7-C13 \\sim N7-C27
 with sigma of 0.02
 N3-C3 \\sim N2-C15
 with sigma of 0.02
 C11-C23 \\sim C7-C29
 with sigma of 0.04
 O2-C11 \\sim O3-C7
 with sigma of 0.02
 C23-C3 \\sim C29-C15
 with sigma of 0.04
 C11-C3 \\sim C7-C15
 with sigma of 0.04
 O2-N3 \\sim O3-N2
 with sigma of 0.04
 N3-C11 \\sim N2-C7
 with sigma of 0.02
 N3-C23 \\sim N2-C29
 with sigma of 0.02
3. Restrained planarity
 O5, N7, C13, C25, C27
 with sigma of 0.1
4. Uiso/Uaniso restraints and constraints
O5 \\sim N7 \\sim C13 \\sim C25 \\sim C27: within 2A with sigma of 0.04 and
sigma for terminal atoms of 0.08 within 2A
Uanis(C23) \\sim Ueq: with sigma of 0.004 and sigma for terminal atoms of 0.01
Uanis(O2) = Uanis(O3) = Uanis(C7) = Uanis(N2) = Uanis(C3) = Uanis(C11) =
Uanis(N3) = Uanis(C23) = Uanis(C29) = Uanis(C15)
5. Rigid body (RIGU) restrains
 O5, N7, C13, C25, C27
 with sigma for 1-2 distances of 0.004 and sigma for 1-3 distances of 0.004
6. Others
 Sof(O3)=Sof(N2)=Sof(C7)=Sof(H7)=Sof(C15)=Sof(H15A)=Sof(H15B)=Sof(H15C)=
 Sof(C29)=Sof(H29A)=Sof(H29B)=Sof(H29C)=1-FVAR(1)
 Sof(O2)=Sof(N3)=Sof(C3)=Sof(H3A)=Sof(H3B)=Sof(H3C)=Sof(C11)=Sof(H11)=Sof(C23)=
 Sof(H23A)=Sof(H23B)=Sof(H23C)=FVAR(1)
 Fixed Sof: O5(0.5) C13(0.5) H13A(0.5) H13B(0.5) H13C(0.5) C25(0.5) H25(0.5)
 C27(0.5) H27A(0.5) H27B(0.5) H27C(0.5)
7.a Secondary CH2 refined with riding coordinates:
 C9(H9A,H9B), C24(H24A,H24B)
7.b Aromatic/amide H refined with riding coordinates:
 C2(H2), C4(H4), C5(H5), C6(H6), C8(H8), C10(H10), C17(H17), C18(H18),
 C19(H19), C20(H20), C21(H21), C22(H22), C28(H28), C30(H30), C11(H11), C7(H7),
 C25(H25)
7.c Idealised Me refined as rotating group:
 C14(H14A,H14B,H14C), C16(H16A,H16B,H16C), C3(H3A,H3B,H3C), C23(H23A,H23B,
 H23C), C15(H15A,H15B,H15C), C29(H29A,H29B,H29C), C13(H13A,H13B,H13C), C27(H27A,
 H27B,H27C)
;
_olex2_submission_special_instructions 'No special instructions were received'

loop_
_space_group_symop_operation_xyz
'x, y, z'
'-x, y, -z+1/2'
'x+1/2, y+1/2, z'
'-x+1/2, y+1/2, -z+1/2'
'-x, -y, -z'
'x, -y, z-1/2'
'-x+1/2, -y+1/2, -z'
'x+1/2, -y+1/2, z-1/2'

loop_
_atom_site_label
_atom_site_type_symbol
_atom_site_fract_x
_atom_site_fract_y
_atom_site_fract_z
_atom_site_U_iso_or_equiv
_atom_site_adp_type
_atom_site_occupancy
_atom_site_site_symmetry_order
_atom_site_calc_flag
_atom_site_refinement_flags_posn
_atom_site_refinement_flags_adp
_atom_site_refinement_flags_occupancy
_atom_site_disorder_assembly
_atom_site_disorder_group
Co1 Co 0.35923(2) 0.53582(2) 0.72486(2) 0.02093(6) Uani 1 1 d . . . . .
S1 S 0.33580(2) 0.86954(4) 0.70450(2) 0.02399(9) Uani 1 1 d . . . . .
S2 S 0.42509(2) 0.34489(4) 0.84331(2) 0.02203(9) Uani 1 1 d . . . . .
O1 O 0.30117(5) 0.79484(15) 0.64549(6) 0.0348(3) Uani 1 1 d . . . . .
O4 O 0.31385(5) 0.96216(15) 0.72754(7) 0.0350(3) Uani 1 1 d . . . . .
O6 O 0.47814(5) 0.32075(15) 0.88807(6) 0.0352(3) Uani 1 1 d . . . . .
O7 O 0.39914(5) 0.25039(13) 0.78876(6) 0.0292(3) Uani 1 1 d . . . . .
N1 N 0.37010(5) 0.74352(15) 0.75246(6) 0.0239(3) Uani 1 1 d . . . . .
N4 N 0.41094(5) 0.50648(15) 0.81614(6) 0.0233(3) Uani 1 1 d . . . . .
N5 N 0.20866(5) 0.04398(17) 0.30538(7) 0.0276(3) Uani 1 1 d . . . . .
N6 N 0.38372(6) 0.48171(17) 0.67272(7) 0.0271(3) Uani 1 1 d . . . . .
N8 N 0.41147(6) 0.50650(19) 0.61438(7) 0.0302(3) Uani 1 1 d . . . . .
N9 N 0.26696(5) 0.18761(18) 0.31628(7) 0.0287(3) Uani 1 1 d . . . . .
C1 C 0.40720(6) 0.76626(18) 0.81748(7) 0.0223(3) Uani 1 1 d . . . . .
C2 C 0.40295(6) 0.3841(2) 0.48753(8) 0.0296(4) Uani 1 1 d . . . . .
H2 H 0.4345 0.3439 0.5164 0.036 Uiso 1 1 calc R U . . .
C4 C 0.42269(7) 0.9012(2) 0.84814(8) 0.0300(4) Uani 1 1 d . . . . .
H4 H 0.4074 0.9870 0.8258 0.036 Uiso 1 1 calc R U . . .
C5 C 0.25231(7) -0.0354(2) 0.33197(10) 0.0351(4) Uani 1 1 d . . . . .
H5 H 0.2564 -0.1337 0.3435 0.042 Uiso 1 1 calc R U . . .
C6 C 0.46107(7) 0.9077(2) 0.91217(9) 0.0360(4) Uani 1 1 d . . . . .
H6 H 0.4717 0.9981 0.9323 0.043 Uiso 1 1 calc R U . . .
C8 C 0.48335(7) 0.7808(2) 0.94585(9) 0.0333(4) Uani 1 1 d . . . . .
H8 H 0.5088 0.7861 0.9887 0.040 Uiso 1 1 calc R U . . .
C9 C 0.29248(6) 0.3223(2) 0.31809(8) 0.0312(4) Uani 1 1 d . . . . .
H9A H 0.2676 0.3949 0.2902 0.037 Uiso 1 1 calc R U . . .
H9B H 0.3129 0.3010 0.3032 0.037 Uiso 1 1 calc R U . . .
C10 C 0.46809(6) 0.64484(19) 0.91629(8) 0.0259(3) Uani 1 1 d . . . . .
H10 H 0.4833 0.5598 0.9394 0.031 Uiso 1 1 calc R U . . .
C12 C 0.43010(6) 0.63567(17) 0.85205(7) 0.0206(3) Uani 1 1 d . . . . .
C14 C 0.37340(8) 0.9832(2) 0.69313(9) 0.0341(4) Uani 1 1 d . . . . .
H14A H 0.3882 0.9258 0.6771 0.051 Uiso 1 1 calc R U . . .
H14B H 0.3994 1.0266 0.7325 0.051 Uiso 1 1 calc R U . . .
H14C H 0.3531 1.0591 0.6636 0.051 Uiso 1 1 calc R U . . .
C16 C 0.39743(8) 0.3146(2) 0.88352(9) 0.0346(4) Uani 1 1 d . . . . .
H16A H 0.4048 0.2167 0.9001 0.052 Uiso 1 1 calc R U . . .
H16B H 0.3618 0.3269 0.8549 0.052 Uiso 1 1 calc R U . . .
H16C H 0.4107 0.3836 0.9174 0.052 Uiso 1 1 calc R U . . .
C17 C 0.37255(6) 0.3262(2) 0.42742(8) 0.0283(4) Uani 1 1 d . . . . .
H17 H 0.3840 0.2479 0.4161 0.034 Uiso 1 1 calc R U . . .
C18 C 0.38142(7) 0.5618(2) 0.62887(8) 0.0277(4) Uani 1 1 d . . . . .
H18 H 0.3616 0.6450 0.6106 0.033 Uiso 1 1 calc R U . . .
C19 C 0.21900(6) 0.1782(2) 0.29675(8) 0.0273(3) Uani 1 1 d . . . . .
H19 H 0.1962 0.2554 0.2795 0.033 Uiso 1 1 calc R U . . .
C20 C 0.41727(8) 0.3693(2) 0.68665(9) 0.0350(4) Uani 1 1 d . . . . .
H20 H 0.4266 0.2956 0.7162 0.042 Uiso 1 1 calc R U . . .
C21 C 0.28849(7) 0.0528(2) 0.33857(10) 0.0366(4) Uani 1 1 d . . . . .
H21 H 0.3214 0.0268 0.3550 0.044 Uiso 1 1 calc R U . . .
C22 C 0.43424(8) 0.3837(2) 0.65052(10) 0.0382(4) Uani 1 1 d . . . . .
H22 H 0.4568 0.3227 0.6502 0.046 Uiso 1 1 calc R U . . .
C24 C 0.42022(7) 0.5684(3) 0.56961(9) 0.0361(4) Uani 1 1 d . . . . .
H24A H 0.4549 0.5521 0.5853 0.043 Uiso 1 1 calc R U . . .
H24B H 0.4146 0.6735 0.5667 0.043 Uiso 1 1 calc R U . . .
C26 C 0.38648(7) 0.5019(2) 0.50477(8) 0.0294(4) Uani 1 1 d . . . . .
C28 C 0.33893(7) 0.5586(2) 0.46147(9) 0.0339(4) Uani 1 1 d . . . . .
H28 H 0.3274 0.6364 0.4729 0.041 Uiso 1 1 calc R U . . .
C30 C 0.30842(7) 0.5004(2) 0.40139(9) 0.0327(4) Uani 1 1 d . . . . .
H30 H 0.2766 0.5392 0.3727 0.039 Uiso 1 1 calc R U . . .
C31 C 0.32528(6) 0.3840(2) 0.38393(8) 0.0265(3) Uani 1 1 d . . . . .
O2 O 0.36224(19) -0.1370(5) 0.5608(2) 0.0733(5) Uani 0.606(7) 1 d D . P A 1
N3 N 0.3082(3) 0.0450(8) 0.5085(5) 0.0733(5) Uani 0.606(7) 1 d D . P A 1
C3 C 0.2674(2) -0.0417(7) 0.5014(3) 0.0733(5) Uani 0.606(7) 1 d D . P A 1
H3A H 0.2768 -0.1433 0.5090 0.110 Uiso 0.606(7) 1 calc R U P A 1
H3B H 0.2376 -0.0302 0.4595 0.110 Uiso 0.606(7) 1 calc R U P A 1
H3C H 0.2611 -0.0083 0.5311 0.110 Uiso 0.606(7) 1 calc R U P A 1
C11 C 0.3533(3) -0.0105(8) 0.5407(4) 0.0733(5) Uani 0.606(7) 1 d D . P A 1
H11 H 0.3797 0.0479 0.5488 0.088 Uiso 0.606(7) 1 calc R U P A 1
C23 C 0.2932(2) 0.1836(6) 0.4747(3) 0.0733(5) Uani 0.606(7) 1 d D U P A 1
H23A H 0.2875 0.2546 0.4970 0.110 Uiso 0.606(7) 1 calc R U P A 1
H23B H 0.2630 0.1698 0.4333 0.110 Uiso 0.606(7) 1 calc R U P A 1
H23C H 0.3194 0.2178 0.4715 0.110 Uiso 0.606(7) 1 calc R U P A 1
O3 O 0.3750(3) -0.1226(8) 0.5602(3) 0.0733(5) Uani 0.394(7) 1 d D . P A 2
N2 N 0.3119(4) 0.0473(12) 0.5105(7) 0.0733(5) Uani 0.394(7) 1 d D . P A 2
C7 C 0.3579(4) -0.0010(12) 0.5384(6) 0.0733(5) Uani 0.394(7) 1 d D . P A 2
H7 H 0.3808 0.0666 0.5422 0.088 Uiso 0.394(7) 1 calc R U P A 2
C15 C 0.2720(4) -0.0546(10) 0.4897(5) 0.0733(5) Uani 0.394(7) 1 d D . P A 2
H15A H 0.2699 -0.1205 0.4596 0.110 Uiso 0.394(7) 1 calc R U P A 2
H15B H 0.2410 -0.0022 0.4705 0.110 Uiso 0.394(7) 1 calc R U P A 2
H15C H 0.2784 -0.1094 0.5251 0.110 Uiso 0.394(7) 1 calc R U P A 2
C29 C 0.3100(4) 0.2093(9) 0.5070(5) 0.0733(5) Uani 0.394(7) 1 d D . P A 2
H29A H 0.3093 0.2480 0.5406 0.110 Uiso 0.394(7) 1 calc R U P A 2
H29B H 0.2803 0.2394 0.4674 0.110 Uiso 0.394(7) 1 calc R U P A 2
H29C H 0.3390 0.2456 0.5106 0.110 Uiso 0.394(7) 1 calc R U P A 2
O5 O 0.5075(2) 1.1098(5) 0.7761(3) 0.103(2) Uani 0.5 1 d D U P B -1
N7 N 0.5000 0.8707(3) 0.7500 0.0513(7) Uani 1 2 d DS TU P . .
C13 C 0.4949(2) 0.7231(6) 0.7689(3) 0.0732(19) Uani 0.5 1 d D U P C -1
H13A H 0.5178 0.6570 0.7692 0.110 Uiso 0.5 1 calc R U P C -1
H13B H 0.4612 0.6887 0.7397 0.110 Uiso 0.5 1 calc R U P C -1
H13C H 0.5024 0.7277 0.8103 0.110 Uiso 0.5 1 calc R U P C -1
C25 C 0.5064(2) 0.9844(7) 0.7886(3) 0.0599(14) Uani 0.5 1 d D U P B -1
H25 H 0.5101 0.9629 0.8258 0.072 Uiso 0.5 1 calc R U P B -1
C27 C 0.4879(2) 0.8948(10) 0.6904(3) 0.0753(18) Uani 0.5 1 d D U P C -1
H27A H 0.4524 0.8828 0.6598 0.113 Uiso 0.5 1 calc R U P C -1
H27B H 0.5055 0.8256 0.6821 0.113 Uiso 0.5 1 calc R U P C -1
H27C H 0.4974 0.9926 0.6878 0.113 Uiso 0.5 1 calc R U P C -1

loop_
_atom_site_aniso_label
_atom_site_aniso_U_11
_atom_site_aniso_U_22
_atom_site_aniso_U_33
_atom_site_aniso_U_23
_atom_site_aniso_U_13
_atom_site_aniso_U_12
Co1 0.02124(10) 0.01909(12) 0.02345(10) -0.00365(8) 0.01355(8) -0.00330(8)
S1 0.02430(18) 0.01917(19) 0.02673(18) 0.00240(14) 0.01382(14) 0.00162(15)
S2 0.02342(17) 0.01592(18) 0.02606(18) 0.00073(14) 0.01398(14) 0.00202(14)
O1 0.0340(6) 0.0310(7) 0.0279(6) 0.0004(5) 0.0114(5) -0.0039(6)
O4 0.0302(6) 0.0323(7) 0.0438(7) 0.0014(6) 0.0222(5) 0.0087(5)
O6 0.0244(6) 0.0286(7) 0.0411(7) 0.0011(6) 0.0125(5) 0.0068(5)
O7 0.0360(6) 0.0181(6) 0.0319(6) -0.0032(5) 0.0189(5) -0.0012(5)
N1 0.0280(6) 0.0161(6) 0.0233(6) 0.0001(5) 0.0125(5) 0.0005(5)
N4 0.0267(6) 0.0151(6) 0.0250(6) -0.0004(5) 0.0132(5) -0.0003(5)
N5 0.0239(6) 0.0266(7) 0.0319(7) -0.0054(6) 0.0159(5) -0.0051(6)
N6 0.0294(7) 0.0256(7) 0.0300(7) -0.0040(6) 0.0193(5) -0.0027(6)
N8 0.0304(7) 0.0371(8) 0.0286(7) -0.0059(6) 0.0203(6) -0.0050(7)
N9 0.0223(6) 0.0326(8) 0.0300(7) -0.0043(6) 0.0145(5) -0.0077(6)
C1 0.0224(7) 0.0196(7) 0.0253(7) -0.0014(6) 0.0142(6) -0.0010(6)
C2 0.0223(7) 0.0394(10) 0.0267(8) 0.0017(7) 0.0140(6) -0.0011(7)
C4 0.0352(9) 0.0183(8) 0.0320(8) -0.0020(7) 0.0169(7) 0.0005(7)
C5 0.0282(8) 0.0267(9) 0.0458(10) -0.0042(8) 0.0190(8) -0.0012(7)
C6 0.0388(10) 0.0249(9) 0.0344(9) -0.0115(7) 0.0156(8) -0.0054(8)
C8 0.0292(8) 0.0329(10) 0.0268(8) -0.0074(7) 0.0101(7) -0.0013(8)
C9 0.0261(8) 0.0396(10) 0.0261(8) -0.0008(7) 0.0142(6) -0.0116(7)
C10 0.0233(7) 0.0243(8) 0.0259(7) -0.0008(6) 0.0120(6) 0.0018(6)
C12 0.0205(6) 0.0177(7) 0.0259(7) -0.0030(6) 0.0147(5) -0.0019(6)
C14 0.0434(10) 0.0266(9) 0.0384(9) 0.0014(7) 0.0274(8) -0.0052(8)
C16 0.0448(9) 0.0293(9) 0.0410(9) 0.0047(8) 0.0314(8) 0.0024(8)
C17 0.0259(7) 0.0314(9) 0.0318(8) -0.0022(7) 0.0191(6) -0.0034(7)
C18 0.0282(8) 0.0313(9) 0.0246(7) -0.0034(7) 0.0158(6) -0.0024(7)
C19 0.0226(7) 0.0289(8) 0.0279(8) -0.0024(7) 0.0133(6) -0.0044(7)
C20 0.0430(10) 0.0292(9) 0.0402(9) 0.0014(8) 0.0284(8) 0.0055(8)
C21 0.0241(8) 0.0350(10) 0.0478(11) -0.0041(8) 0.0191(7) -0.0010(8)
C22 0.0413(9) 0.0385(10) 0.0441(10) -0.0018(8) 0.0302(8) 0.0063(9)
C24 0.0358(9) 0.0481(11) 0.0308(8) -0.0091(8) 0.0229(7) -0.0141(9)
C26 0.0285(8) 0.0372(9) 0.0287(8) -0.0034(7) 0.0201(6) -0.0080(7)
C28 0.0325(8) 0.0355(10) 0.0407(9) -0.0023(8) 0.0253(7) 0.0003(8)
C30 0.0230(8) 0.0355(10) 0.0374(9) 0.0043(8) 0.0163(7) -0.0005(7)
C31 0.0221(7) 0.0319(9) 0.0256(7) 0.0013(7) 0.0139(6) -0.0078(7)
O2 0.1061(11) 0.0539(8) 0.0975(9) 0.0147(7) 0.0806(8) 0.0049(8)
N3 0.1061(11) 0.0539(8) 0.0975(9) 0.0147(7) 0.0806(8) 0.0049(8)
C3 0.1061(11) 0.0539(8) 0.0975(9) 0.0147(7) 0.0806(8) 0.0049(8)
C11 0.1061(11) 0.0539(8) 0.0975(9) 0.0147(7) 0.0806(8) 0.0049(8)
C23 0.1061(11) 0.0539(8) 0.0975(9) 0.0147(7) 0.0806(8) 0.0049(8)
O3 0.1061(11) 0.0539(8) 0.0975(9) 0.0147(7) 0.0806(8) 0.0049(8)
N2 0.1061(11) 0.0539(8) 0.0975(9) 0.0147(7) 0.0806(8) 0.0049(8)
C7 0.1061(11) 0.0539(8) 0.0975(9) 0.0147(7) 0.0806(8) 0.0049(8)
C15 0.1061(11) 0.0539(8) 0.0975(9) 0.0147(7) 0.0806(8) 0.0049(8)
C29 0.1061(11) 0.0539(8) 0.0975(9) 0.0147(7) 0.0806(8) 0.0049(8)
O5 0.103(4) 0.046(2) 0.177(6) -0.032(2) 0.092(4) -0.020(2)
N7 0.0351(13) 0.0411(15) 0.0610(16) 0.000 0.0185(12) 0.000
C13 0.051(3) 0.049(3) 0.083(4) 0.010(3) 0.018(3) -0.001(2)
C25 0.040(2) 0.059(3) 0.078(3) -0.021(3) 0.032(2) -0.011(2)
C27 0.058(3) 0.101(5) 0.073(3) -0.015(3) 0.042(3) -0.015(4)

loop_
_atom_type_symbol
_atom_type_description
_atom_type_scat_dispersion_real
_atom_type_scat_dispersion_imag
_atom_type_scat_source
C C 0.0033 0.0016 'International Tables Vol C Tables 4.2.6.8 and 6.1.1.4'
H H 0.0000 0.0000 'International Tables Vol C Tables 4.2.6.8 and 6.1.1.4'
Co Co 0.3494 0.9721 'International Tables Vol C Tables 4.2.6.8 and 6.1.1.4'
N N 0.0061 0.0033 'International Tables Vol C Tables 4.2.6.8 and 6.1.1.4'
O O 0.0106 0.0060 'International Tables Vol C Tables 4.2.6.8 and 6.1.1.4'
S S 0.1246 0.1234 'International Tables Vol C Tables 4.2.6.8 and 6.1.1.4'

loop_
_geom_angle_atom_site_label_1
_geom_angle_atom_site_label_2
_geom_angle_atom_site_label_3
_geom_angle
_geom_angle_site_symmetry_1
_geom_angle_site_symmetry_3
_geom_angle_publ_flag
N1 Co1 N5 114.30(6) . 7_556 ?
N1 Co1 N6 115.09(6) . . ?
N4 Co1 N1 81.04(6) . . ?
N4 Co1 N5 113.56(6) . 7_556 ?
N4 Co1 N6 112.62(6) . . ?
N6 Co1 N5 115.57(6) . 7_556 ?
O1 S1 O4 116.50(8) . . ?
O1 S1 N1 104.90(8) . . ?
O1 S1 C14 106.81(9) . . ?
O4 S1 N1 112.90(8) . . ?
O4 S1 C14 106.97(9) . . ?
N1 S1 C14 108.39(9) . . ?
O6 S2 O7 116.77(8) . . ?
O6 S2 N4 114.02(8) . . ?
O6 S2 C16 106.72(9) . . ?
O7 S2 N4 105.17(7) . . ?
O7 S2 C16 106.41(9) . . ?
N4 S2 C16 107.16(9) . . ?
S1 N1 Co1 120.63(8) . . ?
C1 N1 Co1 115.05(10) . . ?
C1 N1 S1 124.15(11) . . ?
S2 N4 Co1 119.18(8) . . ?
C12 N4 Co1 115.30(10) . . ?
C12 N4 S2 125.43(11) . . ?
C5 N5 Co1 126.43(13) . 7_556 ?
C19 N5 Co1 126.92(12) . 7_556 ?
C19 N5 C5 106.17(15) . . ?
C18 N6 Co1 127.52(13) . . ?
C18 N6 C20 105.81(16) . . ?
C20 N6 Co1 124.94(13) . . ?
C18 N8 C22 107.86(16) . . ?
C18 N8 C24 126.51(17) . . ?
C22 N8 C24 125.59(17) . . ?
C19 N9 C9 125.66(16) . . ?
C19 N9 C21 107.71(15) . . ?
C21 N9 C9 126.44(15) . . ?
N1 C1 C12 114.12(14) . . ?
C4 C1 N1 126.22(15) . . ?
C4 C1 C12 119.65(14) . . ?
C17 C2 H2 119.9 . . ?
C17 C2 C26 120.22(17) . . ?
C26 C2 H2 119.9 . . ?
C1 C4 H4 119.9 . . ?
C6 C4 C1 120.10(17) . . ?
C6 C4 H4 120.0 . . ?
N5 C5 H5 125.5 . . ?
C21 C5 N5 109.03(18) . . ?
C21 C5 H5 125.5 . . ?
C4 C6 H6 119.8 . . ?
C8 C6 C4 120.30(17) . . ?
C8 C6 H6 119.8 . . ?
C6 C8 H8 119.7 . . ?
C6 C8 C10 120.52(16) . . ?
C10 C8 H8 119.7 . . ?
N9 C9 H9A 109.4 . . ?
N9 C9 H9B 109.4 . . ?
N9 C9 C31 111.24(14) . . ?
H9A C9 H9B 108.0 . . ?
C31 C9 H9A 109.4 . . ?
C31 C9 H9B 109.4 . . ?
C8 C10 H10 119.9 . . ?
C8 C10 C12 120.20(16) . . ?
C12 C10 H10 119.9 . . ?
N4 C12 C1 114.40(13) . . ?
C10 C12 N4 126.39(15) . . ?
C10 C12 C1 119.21(15) . . ?
S1 C14 H14A 109.5 . . ?
S1 C14 H14B 109.5 . . ?
S1 C14 H14C 109.5 . . ?
H14A C14 H14B 109.5 . . ?
H14A C14 H14C 109.5 . . ?
H14B C14 H14C 109.5 . . ?
S2 C16 H16A 109.5 . . ?
S2 C16 H16B 109.5 . . ?
S2 C16 H16C 109.5 . . ?
H16A C16 H16B 109.5 . . ?
H16A C16 H16C 109.5 . . ?
H16B C16 H16C 109.5 . . ?
C2 C17 H17 119.7 . . ?
C2 C17 C31 120.61(18) . . ?
C31 C17 H17 119.7 . . ?
N6 C18 N8 110.81(17) . . ?
N6 C18 H18 124.6 . . ?
N8 C18 H18 124.6 . . ?
N5 C19 N9 110.68(16) . . ?
N5 C19 H19 124.7 . . ?
N9 C19 H19 124.7 . . ?
N6 C20 H20 125.4 . . ?
C22 C20 N6 109.22(18) . . ?
C22 C20 H20 125.4 . . ?
N9 C21 H21 126.8 . . ?
C5 C21 N9 106.41(16) . . ?
C5 C21 H21 126.8 . . ?
N8 C22 H22 126.9 . . ?
C20 C22 N8 106.29(17) . . ?
C20 C22 H22 126.9 . . ?
N8 C24 H24A 109.1 . . ?
N8 C24 H24B 109.1 . . ?
N8 C24 C26 112.58(16) . . ?
H24A C24 H24B 107.8 . . ?
C26 C24 H24A 109.1 . . ?
C26 C24 H24B 109.1 . . ?
C2 C26 C24 120.35(17) . . ?
C28 C26 C2 119.18(17) . . ?
C28 C26 C24 120.46(18) . . ?
C26 C28 H28 119.7 . . ?
C30 C28 C26 120.60(18) . . ?
C30 C28 H28 119.7 . . ?
C28 C30 H30 119.9 . . ?
C28 C30 C31 120.11(17) . . ?
C31 C30 H30 119.9 . . ?
C17 C31 C9 120.57(17) . . ?
C17 C31 C30 119.26(16) . . ?
C30 C31 C9 120.16(16) . . ?
C11 N3 C3 118.6(6) . . ?
C11 N3 C23 125.7(7) . . ?
C23 N3 C3 115.5(6) . . ?
N3 C3 H3A 109.5 . . ?
N3 C3 H3B 109.5 . . ?
N3 C3 H3C 109.5 . . ?
H3A C3 H3B 109.5 . . ?
H3A C3 H3C 109.5 . . ?
H3B C3 H3C 109.5 . . ?
O2 C11 N3 122.6(6) . . ?
O2 C11 H11 118.7 . . ?
N3 C11 H11 118.7 . . ?
N3 C23 H23A 109.5 . . ?
N3 C23 H23B 109.5 . . ?
N3 C23 H23C 109.5 . . ?
H23A C23 H23B 109.5 . . ?
H23A C23 H23C 109.5 . . ?
H23B C23 H23C 109.5 . . ?
C7 N2 C15 119.6(9) . . ?
C7 N2 C29 111.4(9) . . ?
C15 N2 C29 128.9(9) . . ?
O3 C7 N2 129.1(10) . . ?
O3 C7 H7 115.5 . . ?
N2 C7 H7 115.5 . . ?
N2 C15 H15A 109.5 . . ?
N2 C15 H15B 109.5 . . ?
N2 C15 H15C 109.5 . . ?
H15A C15 H15B 109.5 . . ?
H15A C15 H15C 109.5 . . ?
H15B C15 H15C 109.5 . . ?
N2 C29 H29A 109.5 . . ?
N2 C29 H29B 109.5 . . ?
N2 C29 H29C 109.5 . . ?
H29A C29 H29B 109.5 . . ?
H29A C29 H29C 109.5 . . ?
H29B C29 H29C 109.5 . . ?
C25 N7 C13 116.1(4) . . ?
C25 N7 C27 121.9(6) . . ?
C27 N7 C13 120.5(5) . . ?
N7 C13 H13A 109.5 . . ?
N7 C13 H13B 109.5 . . ?
N7 C13 H13C 109.5 . . ?
H13A C13 H13B 109.5 . . ?
H13A C13 H13C 109.5 . . ?
H13B C13 H13C 109.5 . . ?
O5 C25 N7 122.5(6) . . ?
O5 C25 H25 118.7 . . ?
N7 C25 H25 118.7 . . ?
N7 C27 H27A 109.5 . . ?
N7 C27 H27B 109.5 . . ?
N7 C27 H27C 109.5 . . ?
H27A C27 H27B 109.5 . . ?
H27A C27 H27C 109.5 . . ?
H27B C27 H27C 109.5 . . ?

loop_
_geom_bond_atom_site_label_1
_geom_bond_atom_site_label_2
_geom_bond_distance
_geom_bond_site_symmetry_2
_geom_bond_publ_flag
Co1 N1 1.9840(14) . ?
Co1 N4 1.9831(14) . ?
Co1 N5 2.0145(15) 7_556 ?
Co1 N6 2.0036(15) . ?
S1 O1 1.4474(13) . ?
S1 O4 1.4479(14) . ?
S1 N1 1.5865(14) . ?
S1 C14 1.7622(19) . ?
S2 O6 1.4401(13) . ?
S2 O7 1.4451(13) . ?
S2 N4 1.5837(14) . ?
S2 C16 1.7632(19) . ?
N1 C1 1.416(2) . ?
N4 C12 1.406(2) . ?
N5 Co1 2.0144(15) 7_556 ?
N5 C5 1.377(2) . ?
N5 C19 1.324(2) . ?
N6 C18 1.323(2) . ?
N6 C20 1.388(2) . ?
N8 C18 1.342(2) . ?
N8 C22 1.372(3) . ?
N8 C24 1.469(2) . ?
N9 C9 1.471(2) . ?
N9 C19 1.343(2) . ?
N9 C21 1.367(3) . ?
C1 C4 1.393(2) . ?
C1 C12 1.418(2) . ?
C2 H2 0.9300 . ?
C2 C17 1.385(2) . ?
C2 C26 1.389(3) . ?
C4 H4 0.9300 . ?
C4 C6 1.392(3) . ?
C5 H5 0.9300 . ?
C5 C21 1.358(3) . ?
C6 H6 0.9300 . ?
C6 C8 1.378(3) . ?
C8 H8 0.9300 . ?
C8 C10 1.391(2) . ?
C9 H9A 0.9700 . ?
C9 H9B 0.9700 . ?
C9 C31 1.510(2) . ?
C10 H10 0.9300 . ?
C10 C12 1.395(2) . ?
C14 H14A 0.9600 . ?
C14 H14B 0.9600 . ?
C14 H14C 0.9600 . ?
C16 H16A 0.9600 . ?
C16 H16B 0.9600 . ?
C16 H16C 0.9600 . ?
C17 H17 0.9300 . ?
C17 C31 1.386(2) . ?
C18 H18 0.9300 . ?
C19 H19 0.9300 . ?
C20 H20 0.9300 . ?
C20 C22 1.352(3) . ?
C21 H21 0.9300 . ?
C22 H22 0.9300 . ?
C24 H24A 0.9700 . ?
C24 H24B 0.9700 . ?
C24 C26 1.511(3) . ?
C26 C28 1.388(3) . ?
C28 H28 0.9300 . ?
C28 C30 1.386(3) . ?
C30 H30 0.9300 . ?
C30 C31 1.391(3) . ?
O2 C11 1.231(6) . ?
N3 C3 1.469(8) . ?
N3 C11 1.304(7) . ?
N3 C23 1.454(7) . ?
C3 H3A 0.9600 . ?
C3 H3B 0.9600 . ?
C3 H3C 0.9600 . ?
C11 H11 0.9300 . ?
C23 H23A 0.9600 . ?
C23 H23B 0.9600 . ?
C23 H23C 0.9600 . ?
O3 C7 1.223(10) . ?
N2 C7 1.311(11) . ?
N2 C15 1.429(11) . ?
N2 C29 1.479(11) . ?
C7 H7 0.9300 . ?
C15 H15A 0.9600 . ?
C15 H15B 0.9600 . ?
C15 H15C 0.9600 . ?
C29 H29A 0.9600 . ?
C29 H29B 0.9600 . ?
C29 H29C 0.9600 . ?
O5 C25 1.196(7) . ?
N7 C13 1.477(6) . ?
N7 C25 1.374(6) . ?
N7 C27 1.384(6) . ?
C13 H13A 0.9600 . ?
C13 H13B 0.9600 . ?
C13 H13C 0.9600 . ?
C25 H25 0.9300 . ?
C27 H27A 0.9600 . ?
C27 H27B 0.9600 . ?
C27 H27C 0.9600 . ?

loop_
_geom_torsion_atom_site_label_1
_geom_torsion_atom_site_label_2
_geom_torsion_atom_site_label_3
_geom_torsion_atom_site_label_4
_geom_torsion
_geom_torsion_site_symmetry_1
_geom_torsion_site_symmetry_2
_geom_torsion_site_symmetry_3
_geom_torsion_site_symmetry_4
_geom_torsion_publ_flag
Co1 N1 C1 C4 178.27(14) . . . . ?
Co1 N1 C1 C12 -0.47(18) . . . . ?
Co1 N4 C12 C1 3.33(18) . . . . ?
Co1 N4 C12 C10 -176.96(14) . . . . ?
Co1 N5 C5 C21 172.06(14) 7_556 . . . ?
Co1 N5 C19 N9 -172.17(12) 7_556 . . . ?
Co1 N6 C18 N8 165.47(12) . . . . ?
Co1 N6 C20 C22 -166.29(14) . . . . ?
S1 N1 C1 C4 -6.5(3) . . . . ?
S1 N1 C1 C12 174.72(12) . . . . ?
S2 N4 C12 C1 -173.04(12) . . . . ?
S2 N4 C12 C10 6.7(2) . . . . ?
O1 S1 N1 Co1 -0.40(12) . . . . ?
O1 S1 N1 C1 -175.33(14) . . . . ?
O4 S1 N1 Co1 127.47(10) . . . . ?
O4 S1 N1 C1 -47.46(16) . . . . ?
O6 S2 N4 Co1 136.98(9) . . . . ?
O6 S2 N4 C12 -46.78(17) . . . . ?
O7 S2 N4 Co1 7.80(11) . . . . ?
O7 S2 N4 C12 -175.96(14) . . . . ?
N1 C1 C4 C6 -177.55(18) . . . . ?
N1 C1 C12 N4 -1.8(2) . . . . ?
N1 C1 C12 C10 178.43(15) . . . . ?
N5 C5 C21 N9 0.4(2) . . . . ?
N6 C20 C22 N8 0.5(2) . . . . ?
N8 C24 C26 C2 -94.3(2) . . . . ?
N8 C24 C26 C28 86.5(2) . . . . ?
N9 C9 C31 C17 80.5(2) . . . . ?
N9 C9 C31 C30 -100.0(2) . . . . ?
C1 C4 C6 C8 -1.2(3) . . . . ?
C2 C17 C31 C9 179.05(16) . . . . ?
C2 C17 C31 C30 -0.4(3) . . . . ?
C2 C26 C28 C30 -1.0(3) . . . . ?
C4 C1 C12 N4 179.33(15) . . . . ?
C4 C1 C12 C10 -0.4(2) . . . . ?
C4 C6 C8 C10 0.5(3) . . . . ?
C5 N5 C19 N9 0.3(2) . . . . ?
C6 C8 C10 C12 0.2(3) . . . . ?
C8 C10 C12 N4 -179.98(17) . . . . ?
C8 C10 C12 C1 -0.3(3) . . . . ?
C9 N9 C19 N5 -175.32(16) . . . . ?
C9 N9 C21 C5 175.01(17) . . . . ?
C12 C1 C4 C6 1.1(3) . . . . ?
C14 S1 N1 Co1 -114.22(11) . . . . ?
C14 S1 N1 C1 70.85(16) . . . . ?
C16 S2 N4 Co1 -105.17(11) . . . . ?
C16 S2 N4 C12 71.08(16) . . . . ?
C17 C2 C26 C24 -177.97(17) . . . . ?
C17 C2 C26 C28 1.3(3) . . . . ?
C18 N6 C20 C22 -0.3(2) . . . . ?
C18 N8 C22 C20 -0.5(2) . . . . ?
C18 N8 C24 C26 -94.7(2) . . . . ?
C19 N5 C5 C21 -0.4(2) . . . . ?
C19 N9 C9 C31 101.1(2) . . . . ?
C19 N9 C21 C5 -0.2(2) . . . . ?
C20 N6 C18 N8 0.0(2) . . . . ?
C21 N9 C9 C31 -73.3(2) . . . . ?
C21 N9 C19 N5 0.0(2) . . . . ?
C22 N8 C18 N6 0.3(2) . . . . ?
C22 N8 C24 C26 87.8(2) . . . . ?
C24 N8 C18 N6 -177.58(16) . . . . ?
C24 N8 C22 C20 177.41(17) . . . . ?
C24 C26 C28 C30 178.22(18) . . . . ?
C26 C2 C17 C31 -0.6(3) . . . . ?
C26 C28 C30 C31 0.0(3) . . . . ?
C28 C30 C31 C9 -178.80(17) . . . . ?
C28 C30 C31 C17 0.7(3) . . . . ?
C3 N3 C11 O2 6.2(15) . . . . ?
C23 N3 C11 O2 -169.4(9) . . . . ?
C15 N2 C7 O3 -14(2) . . . . ?
C29 N2 C7 O3 164.3(13) . . . . ?
C13 N7 C25 O5 -174.6(6) . . . . ?
C27 N7 C25 O5 -8.5(8) . . . . ?
